data_1556844
loop_
_publ_author_name
'Bhunia, Mrinal'
'Sahoo, Sumeet Ranjan'
'Das, Arpan'
'Ahmed, Jasimuddin'
'P., Sreejyothi'
'Mandal, Swadhin K.'

_publ_section_title
;
 Transition metal-free catalytic reduction of primary amides using an
 abnormal NHC based potassium complex: integrating nucleophilicity with
 Lewis acidic activation
;
_journal_issue 7
_journal_name_full 'Chemical Science'
_journal_page_first 1848
_journal_page_last 1854
_journal_paper_doi 10.1039/C9SC05953A
_journal_volume 11
_journal_year 2020
_chemical_formula_moiety 'C45 H57 B N2 O2'
_chemical_formula_sum 'C45 H57 B N2 O2'
_chemical_formula_weight 668.73
_space_group_crystal_system triclinic
_space_group_IT_number 2
_space_group_name_Hall '-P 1'
_space_group_name_H-M_alt 'P -1'
_atom_sites_solution_hydrogens geom
_atom_sites_solution_primary dual
_audit_creation_date 2019-03-02
_audit_creation_method
;
Olex2 1.2
(compiled 2018.05.29 svn.r3508 for OlexSys, GUI svn.r5506)
;
_audit_update_record
;
2019-03-02 deposited with the CCDC.	2019-12-27 downloaded from the CCDC.
;
_cell_angle_alpha 85.238(4)
_cell_angle_beta 75.946(4)
_cell_angle_gamma 75.838(5)
_cell_formula_units_Z 2
_cell_length_a 9.6381(5)
_cell_length_b 11.4850(6)
_cell_length_c 19.0369(9)
_cell_measurement_reflns_used 6522
_cell_measurement_temperature 100.00
_cell_measurement_theta_max 65.6220
_cell_measurement_theta_min 2.3800
_cell_volume 1981.44(18)
_computing_cell_refinement
;
CrysAlisPro, Agilent Technologies,
Version 1.171.37.34 (release 22-05-2014 CrysAlis171 .NET)
(compiled May 22 2014,16:03:01)
;
_computing_data_collection
;
CrysAlisPro, Agilent Technologies,
Version 1.171.37.34 (release 22-05-2014 CrysAlis171 .NET)
(compiled May 22 2014,16:03:01)
;
_computing_data_reduction
;
CrysAlisPro, Agilent Technologies,
Version 1.171.37.34 (release 22-05-2014 CrysAlis171 .NET)
(compiled May 22 2014,16:03:01)
;
_computing_molecular_graphics 'Olex2 (Dolomanov et al., 2009)'
_computing_publication_material 'Olex2 (Dolomanov et al., 2009)'
_computing_structure_refinement 'ShelXL (Sheldrick, 2015)'
_computing_structure_solution 'ShelXT (Sheldrick, 2015)'
_diffrn_ambient_temperature 100.00
_diffrn_detector 'CCD plate'
_diffrn_detector_area_resol_mean 7.9580
_diffrn_detector_type Eos
_diffrn_measured_fraction_theta_full 0.991
_diffrn_measured_fraction_theta_max 0.991
_diffrn_measurement_details
;
#__ type_ start__ end____ width___ exp.time_
  1 omega  -51.00   64.00   1.0000    5.0000
omega____ theta____ kappa____ phi______ frames
    -       25.6472  -57.0000 -180.0000 115

#__ type_ start__ end____ width___ exp.time_
  2 omega  -13.00  102.00   1.0000    5.0000
omega____ theta____ kappa____ phi______ frames
    -       25.6472   57.0000  120.0000 115

#__ type_ start__ end____ width___ exp.time_
  3 omega  -13.00  102.00   1.0000    5.0000
omega____ theta____ kappa____ phi______ frames
    -       25.6472   57.0000 -180.0000 115

#__ type_ start__ end____ width___ exp.time_
  4 omega  -13.00  102.00   1.0000    5.0000
omega____ theta____ kappa____ phi______ frames
    -       25.6472   57.0000   60.0000 115

#__ type_ start__ end____ width___ exp.time_
  5 omega   57.00  123.00   1.0000    5.0000
omega____ theta____ kappa____ phi______ frames
    -       25.6472  178.0000  150.0000 66

#__ type_ start__ end____ width___ exp.time_
  6 omega  -13.00  102.00   1.0000    5.0000
omega____ theta____ kappa____ phi______ frames
    -       25.6472   57.0000    0.0000 115

#__ type_ start__ end____ width___ exp.time_
  7 omega  100.00  153.00   1.0000   10.0000
omega____ theta____ kappa____ phi______ frames
    -       66.8236  111.0000  -30.0000 53

#__ type_ start__ end____ width___ exp.time_
  8 omega   57.00  150.00   1.0000   10.0000
omega____ theta____ kappa____ phi______ frames
    -       66.8236  178.0000   60.0000 93

#__ type_ start__ end____ width___ exp.time_
  9 omega  100.00  153.00   1.0000   10.0000
omega____ theta____ kappa____ phi______ frames
    -       66.8236  111.0000   60.0000 53

#__ type_ start__ end____ width___ exp.time_
 10 omega   57.00  150.00   1.0000   10.0000
omega____ theta____ kappa____ phi______ frames
    -       66.8236  178.0000  150.0000 93

#__ type_ start__ end____ width___ exp.time_
 11 omega  -13.00  152.00   1.0000   10.0000
omega____ theta____ kappa____ phi______ frames
    -       66.8236   30.0000 -120.0000 165

#__ type_ start__ end____ width___ exp.time_
 12 omega  100.00  153.00   1.0000   10.0000
omega____ theta____ kappa____ phi______ frames
    -       66.8236  111.0000  -60.0000 53

#__ type_ start__ end____ width___ exp.time_
 13 omega   27.00  145.00   1.0000   10.0000
omega____ theta____ kappa____ phi______ frames
    -       66.8236   61.0000   30.0000 118

#__ type_ start__ end____ width___ exp.time_
 14 omega   22.00  154.00   1.0000   10.0000
omega____ theta____ kappa____ phi______ frames
    -       66.8236   77.0000   90.0000 132

#__ type_ start__ end____ width___ exp.time_
 15 omega  100.00  153.00   1.0000   10.0000
omega____ theta____ kappa____ phi______ frames
    -       66.8236  111.0000    0.0000 53

#__ type_ start__ end____ width___ exp.time_
 16 omega   57.00  150.00   1.0000   10.0000
omega____ theta____ kappa____ phi______ frames
    -       66.8236  178.0000 -120.0000 93

#__ type_ start__ end____ width___ exp.time_
 17 omega    0.00  138.00   1.0000   10.0000
omega____ theta____ kappa____ phi______ frames
    -       66.8236   30.0000    0.0000 138

#__ type_ start__ end____ width___ exp.time_
 18 omega  123.00  149.00   1.0000   20.0000
omega____ theta____ kappa____ phi______ frames
    -      108.0000  -89.0000  120.0000 26

#__ type_ start__ end____ width___ exp.time_
 19 omega   22.00   48.00   1.0000   20.0000
omega____ theta____ kappa____ phi______ frames
    -      108.0000  -89.0000  120.0000 26

#__ type_ start__ end____ width___ exp.time_
 20 omega  122.00  148.00   1.0000   20.0000
omega____ theta____ kappa____ phi______ frames
    -      108.0000   54.0000  -60.0000 26

#__ type_ start__ end____ width___ exp.time_
 21 omega  134.00  165.00   1.0000   20.0000
omega____ theta____ kappa____ phi______ frames
    -      108.0000   54.0000 -150.0000 31

#__ type_ start__ end____ width___ exp.time_
 22 omega   84.00  111.00   1.0000   20.0000
omega____ theta____ kappa____ phi______ frames
    -      108.0000   54.0000  -60.0000 27

#__ type_ start__ end____ width___ exp.time_
 23 omega   85.00  111.00   1.0000   20.0000
omega____ theta____ kappa____ phi______ frames
    -      108.0000  -65.0000  -90.0000 26

#__ type_ start__ end____ width___ exp.time_
 24 omega  135.00  177.00   1.0000   20.0000
omega____ theta____ kappa____ phi______ frames
    -      108.0000  138.0000   90.0000 42

#__ type_ start__ end____ width___ exp.time_
 25 omega   77.00  108.00   1.0000   20.0000
omega____ theta____ kappa____ phi______ frames
    -      108.0000  -54.0000 -180.0000 31

#__ type_ start__ end____ width___ exp.time_
 26 omega   58.00   84.00   1.0000   20.0000
omega____ theta____ kappa____ phi______ frames
    -      108.0000  -89.0000  120.0000 26

#__ type_ start__ end____ width___ exp.time_
 27 omega   75.00  101.00   1.0000   20.0000
omega____ theta____ kappa____ phi______ frames
    -      108.0000  -54.0000    0.0000 26

#__ type_ start__ end____ width___ exp.time_
 28 omega   34.00  101.00   1.0000   20.0000
omega____ theta____ kappa____ phi______ frames
    -      108.0000 -104.0000   30.0000 67

#__ type_ start__ end____ width___ exp.time_
 29 omega   35.00   65.00   1.0000   20.0000
omega____ theta____ kappa____ phi______ frames
    -      108.0000  -54.0000    0.0000 30

#__ type_ start__ end____ width___ exp.time_
 30 omega  127.00  153.00   1.0000   20.0000
omega____ theta____ kappa____ phi______ frames
    -      108.0000  138.0000 -180.0000 26

#__ type_ start__ end____ width___ exp.time_
 31 omega   81.00  178.00   1.0000   20.0000
omega____ theta____ kappa____ phi______ frames
    -      108.0000   32.0000    0.0000 97

#__ type_ start__ end____ width___ exp.time_
 32 omega  106.00  145.00   1.0000   20.0000
omega____ theta____ kappa____ phi______ frames
    -      108.0000  -54.0000  120.0000 39

#__ type_ start__ end____ width___ exp.time_
 33 omega   87.00  112.00   1.0000   20.0000
omega____ theta____ kappa____ phi______ frames
    -      108.0000  138.0000 -180.0000 25

#__ type_ start__ end____ width___ exp.time_
 34 omega   54.00   90.00   1.0000   20.0000
omega____ theta____ kappa____ phi______ frames
    -      108.0000  -54.0000  120.0000 36

#__ type_ start__ end____ width___ exp.time_
 35 omega   66.00  105.00   1.0000   20.0000
omega____ theta____ kappa____ phi______ frames
    -      108.0000   77.0000   90.0000 39

#__ type_ start__ end____ width___ exp.time_
 36 omega  102.00  178.00   1.0000   20.0000
omega____ theta____ kappa____ phi______ frames
    -      108.0000  104.0000  -60.0000 76

#__ type_ start__ end____ width___ exp.time_
 37 omega   66.00  113.00   1.0000   20.0000
omega____ theta____ kappa____ phi______ frames
    -      108.0000 -104.0000 -150.0000 47

#__ type_ start__ end____ width___ exp.time_
 38 omega  148.00  175.00   1.0000   20.0000
omega____ theta____ kappa____ phi______ frames
    -      108.0000   43.0000 -180.0000 27

#__ type_ start__ end____ width___ exp.time_
 39 omega  112.00  178.00   1.0000   20.0000
omega____ theta____ kappa____ phi______ frames
    -      108.0000   77.0000   90.0000 66

#__ type_ start__ end____ width___ exp.time_
 40 omega   22.00  112.00   1.0000   20.0000
omega____ theta____ kappa____ phi______ frames
    -      108.0000  -77.0000 -150.0000 90

#__ type_ start__ end____ width___ exp.time_
 41 omega  116.00  147.00   1.0000   20.0000
omega____ theta____ kappa____ phi______ frames
    -      108.0000  -77.0000 -150.0000 31

#__ type_ start__ end____ width___ exp.time_
 42 omega   35.00   61.00   1.0000   20.0000
omega____ theta____ kappa____ phi______ frames
    -      108.0000   32.0000    0.0000 26

#__ type_ start__ end____ width___ exp.time_
 43 omega  109.00  177.00   1.0000   20.0000
omega____ theta____ kappa____ phi______ frames
    -      108.0000  104.0000  -90.0000 68

#__ type_ start__ end____ width___ exp.time_
 44 omega  129.00  156.00   1.0000   20.0000
omega____ theta____ kappa____ phi______ frames
    -      108.0000   77.0000   42.1347 27

#__ type_ start__ end____ width___ exp.time_
 45 omega   66.00  110.00   1.0000   20.0000
omega____ theta____ kappa____ phi______ frames
    -      108.0000   77.0000   42.1347 44

#__ type_ start__ end____ width___ exp.time_
 46 omega  140.00  167.00   1.0000   20.0000
omega____ theta____ kappa____ phi______ frames
    -      108.0000  138.0000   60.0000 27

#__ type_ start__ end____ width___ exp.time_
 47 omega   23.00   58.00   1.0000   20.0000
omega____ theta____ kappa____ phi______ frames
    -      108.0000 -104.0000  150.0000 35

#__ type_ start__ end____ width___ exp.time_
 48 omega   75.00  177.00   1.0000   20.0000
omega____ theta____ kappa____ phi______ frames
    -      108.0000   32.0000  -90.0000 102

#__ type_ start__ end____ width___ exp.time_
 49 omega  117.00  164.00   1.0000   20.0000
omega____ theta____ kappa____ phi______ frames
    -      108.0000  104.0000   60.0000 47

#__ type_ start__ end____ width___ exp.time_
 50 omega  152.00  178.00   1.0000   20.0000
omega____ theta____ kappa____ phi______ frames
    -      108.0000  138.0000  -60.0000 26

#__ type_ start__ end____ width___ exp.time_
 51 omega   89.00  128.00   1.0000   20.0000
omega____ theta____ kappa____ phi______ frames
    -      108.0000   43.0000 -180.0000 39

#__ type_ start__ end____ width___ exp.time_
 52 omega   82.00  113.00   1.0000   20.0000
omega____ theta____ kappa____ phi______ frames
    -      108.0000   77.0000 -180.0000 31

#__ type_ start__ end____ width___ exp.time_
 53 omega   74.00  121.00   1.0000   20.0000
omega____ theta____ kappa____ phi______ frames
    -      108.0000 -129.0000  139.8282 47

#__ type_ start__ end____ width___ exp.time_
 54 omega  106.00  147.00   1.0000   20.0000
omega____ theta____ kappa____ phi______ frames
    -      108.0000  -54.0000 -120.0000 41

#__ type_ start__ end____ width___ exp.time_
 55 omega   29.00  109.00   1.0000   20.0000
omega____ theta____ kappa____ phi______ frames
    -      108.0000  -65.0000   60.0000 80

#__ type_ start__ end____ width___ exp.time_
 56 omega   28.00   57.00   1.0000   20.0000
omega____ theta____ kappa____ phi______ frames
    -      108.0000 -129.0000  139.8282 29
;
_diffrn_measurement_device 'four-circle diffractometer'
_diffrn_measurement_device_type 'SuperNova, Dual, Cu at zero, Eos'
_diffrn_measurement_method '\w scans'
_diffrn_orient_matrix_UB_11 -0.0977046000
_diffrn_orient_matrix_UB_12 -0.0215838000
_diffrn_orient_matrix_UB_13 0.0746449000
_diffrn_orient_matrix_UB_21 -0.0471273000
_diffrn_orient_matrix_UB_22 -0.0992453000
_diffrn_orient_matrix_UB_23 -0.0317958000
_diffrn_orient_matrix_UB_31 0.1301178000
_diffrn_orient_matrix_UB_32 -0.0939954000
_diffrn_orient_matrix_UB_33 0.0195134000
_diffrn_radiation_monochromator mirror
_diffrn_radiation_probe x-ray
_diffrn_radiation_type CuK\a
_diffrn_radiation_wavelength 1.54184
_diffrn_reflns_av_R_equivalents 0.0436
_diffrn_reflns_av_unetI/netI 0.0514
_diffrn_reflns_Laue_measured_fraction_full 0.991
_diffrn_reflns_Laue_measured_fraction_max 0.991
_diffrn_reflns_limit_h_max 11
_diffrn_reflns_limit_h_min -10
_diffrn_reflns_limit_k_max 13
_diffrn_reflns_limit_k_min -13
_diffrn_reflns_limit_l_max 22
_diffrn_reflns_limit_l_min -22
_diffrn_reflns_number 16871
_diffrn_reflns_point_group_measured_fraction_full 0.991
_diffrn_reflns_point_group_measured_fraction_max 0.991
_diffrn_reflns_theta_full 65.913
_diffrn_reflns_theta_max 65.913
_diffrn_reflns_theta_min 2.393
_diffrn_source 'sealed X-ray tube'
_diffrn_source_type 'SuperNova (Cu) X-ray Source'
_exptl_absorpt_coefficient_mu 0.513
_exptl_absorpt_correction_T_max 1.00000
_exptl_absorpt_correction_T_min 0.52439
_exptl_absorpt_correction_type multi-scan
_exptl_absorpt_process_details
;
CrysAlisPro, Agilent Technologies,
Version 1.171.37.34 (release 22-05-2014 CrysAlis171 .NET)
(compiled May 22 2014,16:03:01)
Empirical absorption correction using spherical harmonics,
 implemented in SCALE3 ABSPACK scaling algorithm.
;
_exptl_crystal_colour 'clear light colourless'
_exptl_crystal_colour_lustre clear
_exptl_crystal_colour_modifier light
_exptl_crystal_colour_primary colourless
_exptl_crystal_density_diffrn 1.121
_exptl_crystal_F_000 724
_exptl_crystal_size_max 0.2
_exptl_crystal_size_mid 0.15
_exptl_crystal_size_min 0.1
_refine_diff_density_max 0.221
_refine_diff_density_min -0.296
_refine_diff_density_rms 0.041
_refine_ls_extinction_method none
_refine_ls_goodness_of_fit_ref 1.019
_refine_ls_hydrogen_treatment constr
_refine_ls_matrix_type full
_refine_ls_number_parameters 463
_refine_ls_number_reflns 6844
_refine_ls_number_restraints 0
_refine_ls_restrained_S_all 1.019
_refine_ls_R_factor_all 0.0626
_refine_ls_R_factor_gt 0.0484
_refine_ls_shift/su_max 0.000
_refine_ls_shift/su_mean 0.000
_refine_ls_structure_factor_coef Fsqd
_refine_ls_weighting_details 'w=1/[\s^2^(Fo^2^)+(0.0641P)^2^+0.2445P] where P=(Fo^2^+2Fc^2^)/3'
_refine_ls_weighting_scheme calc
_refine_ls_wR_factor_gt 0.1208
_refine_ls_wR_factor_ref 0.1314
_reflns_Friedel_coverage 0.000
_reflns_number_gt 5448
_reflns_number_total 6844
_reflns_threshold_expression 'I > 2\s(I)'
_cod_data_source_file c9sc05953a2.cif
_cod_data_source_block mbcbad
_cod_depositor_comments
;Adding full bibliography for 1556844.cif.

 Adding full bibliography for 1556844.cif.
;
_cod_database_code 1556844
_shelx_shelxl_version_number 2014/7
_chemical_oxdiff_formula 'C H N O B'
_shelx_space_group_comment
;
The symmetry employed for this shelxl refinement is uniquely defined
by the following loop, which should always be used as a source of
symmetry information in preference to the above space-group names.
They are only intended as comments.
;
_shelx_estimated_absorpt_t_max 0.951
_shelx_estimated_absorpt_t_min 0.904
_reflns_odcompleteness_completeness 96.56
_reflns_odcompleteness_iscentric 1
_reflns_odcompleteness_theta 66.97
_olex2_refinement_description
;
1. Fixed Uiso
 At 1.2 times of:
  All B(H) groups, All C(H) groups
 At 1.5 times of:
  All C(H,H,H) groups
2.a Ternary CH refined with riding coordinates:
 C11(H11), C19(H19), C29(H29), C37(H37), B1(H1)
2.b Aromatic/amide H refined with riding coordinates:
 C5(H5), C6(H6), C7(H7), C8(H8), C9(H9), C16(H16), C17(H17), C18(H18),
 C22(H22), C23(H23), C25(H25), C26(H26), C27(H27), C33(H33), C34(H34), C35(H35)
2.c Idealised Me refined as rotating group:
 C10(H10a,H10b,H10c), C12(H12a,H12b,H12c), C20(H20a,H20b,H20c), C21(H21a,H21b,
 H21c), C28(H28a,H28b,H28c), C30(H30a,H30b,H30c), C38(H38b,H38a,H38c), C39(H39a,
 H39b,H39c), C42(H42a,H42b,H42c), C43(H43a,H43b,H43c), C45(H45a,H45b,H45c),
 C46(H46a,H46b,H46c)
;
_olex2_date_sample_data_collection 2019-02-07
_olex2_submission_special_instructions 'No special instructions were received'

loop_
_space_group_symop_operation_xyz
'x, y, z'
'-x, -y, -z'

loop_
_atom_site_label
_atom_site_type_symbol
_atom_site_fract_x
_atom_site_fract_y
_atom_site_fract_z
_atom_site_U_iso_or_equiv
_atom_site_adp_type
_atom_site_occupancy
_atom_site_site_symmetry_order
_atom_site_calc_flag
_atom_site_refinement_flags_posn
O1 O 0.24828(12) 0.48041(10) 0.79474(6) 0.0304(3) Uani 1 1 d .
O2 O 0.39271(12) 0.57801(10) 0.70295(6) 0.0297(3) Uani 1 1 d .
N1 N 0.62519(14) 0.30885(12) 0.68753(7) 0.0250(3) Uani 1 1 d .
N2 N 0.67922(14) 0.21692(12) 0.78425(7) 0.0246(3) Uani 1 1 d .
C1 C 0.72527(17) 0.22078(15) 0.71160(8) 0.0259(3) Uani 1 1 d .
C2 C 0.50975(17) 0.36062(14) 0.74429(8) 0.0252(3) Uani 1 1 d .
C3 C 0.54625(16) 0.30294(14) 0.80556(9) 0.0251(3) Uani 1 1 d .
C4 C 0.47195(18) 0.31871(14) 0.88308(9) 0.0262(3) Uani 1 1 d .
C5 C 0.32545(18) 0.31302(15) 0.90742(9) 0.0315(4) Uani 1 1 d .
H5 H 0.2733 0.2969 0.8743 0.038 Uiso 1 1 calc R
C6 C 0.2553(2) 0.33070(17) 0.97953(10) 0.0372(4) Uani 1 1 d .
H6 H 0.1549 0.3274 0.9955 0.045 Uiso 1 1 calc R
C7 C 0.3294(2) 0.35312(16) 1.02839(10) 0.0392(4) Uani 1 1 d .
H7 H 0.2806 0.3654 1.0779 0.047 Uiso 1 1 calc R
C8 C 0.4754(2) 0.35768(17) 1.00498(10) 0.0397(4) Uani 1 1 d .
H8 H 0.5274 0.3722 1.0385 0.048 Uiso 1 1 calc R
C9 C 0.54608(19) 0.34108(16) 0.93264(9) 0.0332(4) Uani 1 1 d .
H9 H 0.6462 0.3451 0.9169 0.040 Uiso 1 1 calc R
C10 C 0.5727(3) -0.0818(3) 0.79091(18) 0.0852(10) Uani 1 1 d .
H10A H 0.6367 -0.0634 0.7450 0.128 Uiso 1 1 calc GR
H10B H 0.4798 -0.0906 0.7821 0.128 Uiso 1 1 calc GR
H10C H 0.6212 -0.1568 0.8121 0.128 Uiso 1 1 calc GR
C11 C 0.5420(2) 0.02008(17) 0.84312(11) 0.0407(4) Uani 1 1 d .
H11 H 0.4979 0.0962 0.8191 0.049 Uiso 1 1 calc R
C12 C 0.4294(2) -0.0017(2) 0.91134(13) 0.0569(6) Uani 1 1 d .
H12A H 0.4655 -0.0802 0.9330 0.085 Uiso 1 1 calc GR
H12B H 0.3361 0.0000 0.8988 0.085 Uiso 1 1 calc GR
H12C H 0.4142 0.0613 0.9460 0.085 Uiso 1 1 calc GR
C13 C 0.6824(2) 0.03558(15) 0.86065(9) 0.0325(4) Uani 1 1 d .
C14 C 0.74833(18) 0.13075(14) 0.83299(8) 0.0270(3) Uani 1 1 d .
C15 C 0.87740(18) 0.14546(16) 0.84878(9) 0.0320(4) Uani 1 1 d .
C16 C 0.9426(2) 0.05752(18) 0.89344(10) 0.0408(4) Uani 1 1 d .
H16 H 1.0307 0.0639 0.9053 0.049 Uiso 1 1 calc R
C17 C 0.8821(2) -0.03825(18) 0.92074(10) 0.0438(5) Uani 1 1 d .
H17 H 0.9289 -0.0971 0.9509 0.053 Uiso 1 1 calc R
C18 C 0.7533(2) -0.04958(17) 0.90470(10) 0.0413(4) Uani 1 1 d .
H18 H 0.7128 -0.1162 0.9240 0.050 Uiso 1 1 calc R
C19 C 0.9474(2) 0.25006(18) 0.82042(11) 0.0404(4) Uani 1 1 d .
H19 H 0.8817 0.3064 0.7928 0.049 Uiso 1 1 calc R
C20 C 1.0982(2) 0.2075(2) 0.76855(11) 0.0504(5) Uani 1 1 d .
H20A H 1.1644 0.1519 0.7945 0.076 Uiso 1 1 calc GR
H20B H 1.1396 0.2769 0.7501 0.076 Uiso 1 1 calc GR
H20C H 1.0866 0.1664 0.7279 0.076 Uiso 1 1 calc GR
C21 C 0.9638(2) 0.3194(2) 0.88231(14) 0.0552(6) Uani 1 1 d .
H21A H 0.8668 0.3494 0.9141 0.083 Uiso 1 1 calc GR
H21B H 1.0072 0.3871 0.8622 0.083 Uiso 1 1 calc GR
H21C H 1.0277 0.2658 0.9102 0.083 Uiso 1 1 calc GR
C22 C 0.9969(2) -0.06426(17) 0.64280(10) 0.0396(4) Uani 1 1 d .
H22 H 1.0170 -0.1470 0.6565 0.048 Uiso 1 1 calc R
C23 C 0.88632(19) 0.01643(16) 0.68690(10) 0.0343(4) Uani 1 1 d .
H23 H 0.8334 -0.0110 0.7314 0.041 Uiso 1 1 calc R
C24 C 0.85159(17) 0.13776(15) 0.66669(9) 0.0281(4) Uani 1 1 d .
C25 C 0.93422(18) 0.17604(16) 0.60181(9) 0.0312(4) Uani 1 1 d .
H25 H 0.9127 0.2582 0.5869 0.037 Uiso 1 1 calc R
C26 C 1.04737(19) 0.09450(18) 0.55908(10) 0.0370(4) Uani 1 1 d .
H26 H 1.1041 0.1217 0.5156 0.044 Uiso 1 1 calc R
C27 C 1.0785(2) -0.02577(18) 0.57902(10) 0.0402(4) Uani 1 1 d .
H27 H 1.1551 -0.0814 0.5492 0.048 Uiso 1 1 calc R
C28 C 0.6042(2) 0.04690(17) 0.57484(11) 0.0396(4) Uani 1 1 d .
H28A H 0.6123 0.0437 0.5227 0.059 Uiso 1 1 calc GR
H28B H 0.5557 -0.0153 0.6003 0.059 Uiso 1 1 calc GR
H28C H 0.7027 0.0332 0.5841 0.059 Uiso 1 1 calc GR
C29 C 0.51368(19) 0.17053(16) 0.60217(9) 0.0319(4) Uani 1 1 d .
H29 H 0.5018 0.1695 0.6559 0.038 Uiso 1 1 calc R
C30 C 0.3596(2) 0.19259(18) 0.58708(11) 0.0391(4) Uani 1 1 d .
H30A H 0.3012 0.2711 0.6054 0.059 Uiso 1 1 calc GR
H30B H 0.3112 0.1296 0.6115 0.059 Uiso 1 1 calc GR
H30C H 0.3683 0.1911 0.5348 0.059 Uiso 1 1 calc GR
C31 C 0.63455(16) 0.34226(15) 0.61145(8) 0.0260(3) Uani 1 1 d .
C32 C 0.58863(17) 0.27105(15) 0.57000(9) 0.0280(3) Uani 1 1 d .
C33 C 0.61038(17) 0.29870(16) 0.49575(9) 0.0314(4) Uani 1 1 d .
H33 H 0.5819 0.2516 0.4654 0.038 Uiso 1 1 calc R
C34 C 0.67234(18) 0.39293(17) 0.46566(9) 0.0337(4) Uani 1 1 d .
H34 H 0.6875 0.4095 0.4150 0.040 Uiso 1 1 calc R
C35 C 0.71249(18) 0.46341(16) 0.50954(9) 0.0326(4) Uani 1 1 d .
H35 H 0.7531 0.5291 0.4884 0.039 Uiso 1 1 calc R
C36 C 0.69481(17) 0.44030(16) 0.58384(9) 0.0292(4) Uani 1 1 d .
C37 C 0.74102(19) 0.51800(16) 0.63125(10) 0.0333(4) Uani 1 1 d .
H37 H 0.6863 0.5073 0.6823 0.040 Uiso 1 1 calc R
C38 C 0.9055(2) 0.4801(2) 0.62990(14) 0.0532(6) Uani 1 1 d .
H38B H 0.9315 0.5380 0.6565 0.080 Uiso 1 1 calc GR
H38A H 0.9624 0.4781 0.5796 0.080 Uiso 1 1 calc GR
H38C H 0.9277 0.4001 0.6527 0.080 Uiso 1 1 calc GR
C39 C 0.6994(2) 0.65095(18) 0.61088(12) 0.0458(5) Uani 1 1 d .
H39A H 0.7570 0.6656 0.5624 0.069 Uiso 1 1 calc GR
H39B H 0.7199 0.6984 0.6460 0.069 Uiso 1 1 calc GR
H39C H 0.5944 0.6744 0.6112 0.069 Uiso 1 1 calc GR
C41 C 0.1945(2) 0.60665(16) 0.80266(10) 0.0343(4) Uani 1 1 d .
C42 C 0.0645(2) 0.64766(19) 0.76638(12) 0.0458(5) Uani 1 1 d .
H42A H 0.0988 0.6343 0.7142 0.069 Uiso 1 1 calc GR
H42B H 0.0211 0.7334 0.7746 0.069 Uiso 1 1 calc GR
H42C H -0.0097 0.6016 0.7871 0.069 Uiso 1 1 calc GR
C43 C 0.1430(3) 0.63250(19) 0.88343(11) 0.0517(5) Uani 1 1 d .
H43A H 0.0577 0.5984 0.9044 0.078 Uiso 1 1 calc GR
H43B H 0.1155 0.7195 0.8901 0.078 Uiso 1 1 calc GR
H43C H 0.2227 0.5961 0.9076 0.078 Uiso 1 1 calc GR
C44 C 0.3293(2) 0.65648(15) 0.76237(10) 0.0331(4) Uani 1 1 d .
C45 C 0.4411(2) 0.64591(17) 0.80925(11) 0.0403(4) Uani 1 1 d .
H45A H 0.4583 0.5654 0.8318 0.060 Uiso 1 1 calc GR
H45B H 0.4024 0.7061 0.8470 0.060 Uiso 1 1 calc GR
H45C H 0.5338 0.6595 0.7788 0.060 Uiso 1 1 calc GR
C46 C 0.2920(2) 0.78434(16) 0.73217(11) 0.0413(4) Uani 1 1 d .
H46A H 0.3831 0.8101 0.7103 0.062 Uiso 1 1 calc GR
H46B H 0.2333 0.8381 0.7715 0.062 Uiso 1 1 calc GR
H46C H 0.2357 0.7871 0.6953 0.062 Uiso 1 1 calc GR
B1 B 0.36290(19) 0.46001(17) 0.72729(10) 0.0264(4) Uani 1 1 d .
H1 H 0.3255 0.4280 0.6901 0.032 Uiso 1 1 calc R

loop_
_atom_site_aniso_label
_atom_site_aniso_U_11
_atom_site_aniso_U_22
_atom_site_aniso_U_33
_atom_site_aniso_U_23
_atom_site_aniso_U_13
_atom_site_aniso_U_12
O1 0.0276(6) 0.0282(6) 0.0305(6) 0.0014(5) -0.0028(5) -0.0017(5)
O2 0.0312(6) 0.0307(6) 0.0271(6) 0.0028(5) -0.0091(5) -0.0056(5)
N1 0.0223(6) 0.0300(7) 0.0223(7) 0.0031(5) -0.0059(5) -0.0058(5)
N2 0.0221(6) 0.0278(7) 0.0229(7) 0.0051(5) -0.0060(5) -0.0054(5)
C1 0.0241(8) 0.0305(8) 0.0232(8) 0.0027(6) -0.0069(6) -0.0063(6)
C2 0.0223(8) 0.0289(8) 0.0239(8) 0.0014(6) -0.0047(6) -0.0062(6)
C3 0.0203(7) 0.0278(8) 0.0265(8) 0.0020(6) -0.0049(6) -0.0059(6)
C4 0.0276(8) 0.0236(7) 0.0246(8) 0.0048(6) -0.0049(6) -0.0038(6)
C5 0.0271(8) 0.0344(9) 0.0294(9) 0.0047(7) -0.0040(7) -0.0045(7)
C6 0.0319(9) 0.0392(10) 0.0323(9) 0.0068(8) 0.0015(7) -0.0043(7)
C7 0.0488(11) 0.0351(9) 0.0230(8) 0.0027(7) 0.0024(8) -0.0013(8)
C8 0.0492(11) 0.0408(10) 0.0292(9) -0.0009(8) -0.0133(8) -0.0066(8)
C9 0.0301(9) 0.0385(9) 0.0303(9) -0.0006(7) -0.0074(7) -0.0061(7)
C10 0.0744(18) 0.096(2) 0.099(2) -0.0414(18) -0.0037(16) -0.0499(17)
C11 0.0441(11) 0.0366(10) 0.0453(11) 0.0066(8) -0.0108(9) -0.0183(8)
C12 0.0413(11) 0.0594(14) 0.0635(15) 0.0214(11) -0.0053(10) -0.0138(10)
C13 0.0369(9) 0.0286(8) 0.0286(9) 0.0034(7) -0.0049(7) -0.0051(7)
C14 0.0277(8) 0.0286(8) 0.0211(8) 0.0034(6) -0.0059(6) -0.0009(6)
C15 0.0255(8) 0.0394(9) 0.0279(9) 0.0016(7) -0.0069(7) -0.0015(7)
C16 0.0294(9) 0.0521(11) 0.0353(10) 0.0036(8) -0.0118(8) 0.0039(8)
C17 0.0409(10) 0.0450(11) 0.0322(10) 0.0111(8) -0.0074(8) 0.0099(9)
C18 0.0485(11) 0.0321(9) 0.0333(10) 0.0093(8) -0.0012(8) -0.0022(8)
C19 0.0282(9) 0.0495(11) 0.0473(11) 0.0083(9) -0.0159(8) -0.0119(8)
C20 0.0383(11) 0.0790(16) 0.0381(11) 0.0063(10) -0.0069(9) -0.0257(11)
C21 0.0306(10) 0.0657(14) 0.0737(16) -0.0145(12) -0.0111(10) -0.0162(10)
C22 0.0380(10) 0.0387(10) 0.0378(10) -0.0017(8) -0.0140(8) 0.0048(8)
C23 0.0319(9) 0.0383(9) 0.0294(9) 0.0010(7) -0.0093(7) -0.0005(7)
C24 0.0222(8) 0.0362(9) 0.0260(8) -0.0005(7) -0.0087(6) -0.0040(7)
C25 0.0227(8) 0.0395(9) 0.0296(9) 0.0001(7) -0.0073(7) -0.0030(7)
C26 0.0253(8) 0.0515(11) 0.0310(9) -0.0021(8) -0.0040(7) -0.0053(8)
C27 0.0270(9) 0.0504(11) 0.0359(10) -0.0074(8) -0.0071(7) 0.0064(8)
C28 0.0417(10) 0.0376(10) 0.0402(10) -0.0028(8) -0.0112(8) -0.0078(8)
C29 0.0314(9) 0.0372(9) 0.0274(8) -0.0009(7) -0.0063(7) -0.0092(7)
C30 0.0315(9) 0.0452(10) 0.0417(10) -0.0063(8) -0.0054(8) -0.0121(8)
C31 0.0195(7) 0.0342(8) 0.0213(8) 0.0031(6) -0.0044(6) -0.0018(6)
C32 0.0191(7) 0.0345(9) 0.0271(8) 0.0001(7) -0.0047(6) -0.0009(6)
C33 0.0243(8) 0.0429(9) 0.0249(8) -0.0019(7) -0.0076(7) -0.0016(7)
C34 0.0247(8) 0.0474(10) 0.0228(8) 0.0042(7) -0.0047(6) 0.0005(7)
C35 0.0256(8) 0.0401(9) 0.0287(9) 0.0092(7) -0.0046(7) -0.0063(7)
C36 0.0208(8) 0.0367(9) 0.0273(8) 0.0054(7) -0.0057(6) -0.0034(7)
C37 0.0319(9) 0.0381(10) 0.0322(9) 0.0067(7) -0.0091(7) -0.0137(7)
C38 0.0397(11) 0.0574(13) 0.0703(15) -0.0073(11) -0.0252(11) -0.0115(10)
C39 0.0553(12) 0.0411(11) 0.0472(12) 0.0076(9) -0.0191(10) -0.0183(9)
C41 0.0344(9) 0.0292(9) 0.0336(9) 0.0000(7) -0.0068(7) 0.0017(7)
C42 0.0322(10) 0.0420(11) 0.0577(13) 0.0080(9) -0.0106(9) -0.0014(8)
C43 0.0599(13) 0.0405(11) 0.0395(11) -0.0045(9) 0.0026(10) 0.0039(10)
C44 0.0386(9) 0.0295(9) 0.0320(9) 0.0014(7) -0.0134(8) -0.0052(7)
C45 0.0513(11) 0.0335(9) 0.0413(10) 0.0009(8) -0.0236(9) -0.0076(8)
C46 0.0480(11) 0.0306(9) 0.0485(11) 0.0043(8) -0.0214(9) -0.0064(8)
B1 0.0243(9) 0.0299(9) 0.0257(9) -0.0001(7) -0.0091(7) -0.0044(7)

loop_
_atom_type_symbol
_atom_type_description
_atom_type_scat_dispersion_real
_atom_type_scat_dispersion_imag
_atom_type_scat_source
C C 0.0181 0.0091 'International Tables Vol C Tables 4.2.6.8 and 6.1.1.4'
H H 0.0000 0.0000 'International Tables Vol C Tables 4.2.6.8 and 6.1.1.4'
B B 0.0090 0.0039 'International Tables Vol C Tables 4.2.6.8 and 6.1.1.4'
N N 0.0311 0.0180 'International Tables Vol C Tables 4.2.6.8 and 6.1.1.4'
O O 0.0492 0.0322 'International Tables Vol C Tables 4.2.6.8 and 6.1.1.4'

loop_
_geom_angle_atom_site_label_1
_geom_angle_atom_site_label_2
_geom_angle_atom_site_label_3
_geom_angle
C41 O1 B1 107.83(13)
C44 O2 B1 107.32(13)
C1 N1 C2 111.83(13)
C1 N1 C31 123.70(13)
C2 N1 C31 124.44(13)
C1 N2 C3 109.46(13)
C1 N2 C14 125.60(13)
C3 N2 C14 124.74(13)
N1 C1 C24 126.65(14)
N2 C1 N1 106.18(14)
N2 C1 C24 126.93(14)
N1 C2 B1 120.65(13)
C3 C2 N1 104.55(13)
C3 C2 B1 134.54(14)
N2 C3 C4 120.71(14)
C2 C3 N2 107.95(14)
C2 C3 C4 131.34(14)
C5 C4 C3 120.48(15)
C9 C4 C3 120.80(15)
C9 C4 C5 118.71(16)
C4 C5 H5 119.8
C6 C5 C4 120.37(17)
C6 C5 H5 119.8
C5 C6 H6 119.7
C7 C6 C5 120.60(17)
C7 C6 H6 119.7
C6 C7 H7 120.2
C6 C7 C8 119.53(17)
C8 C7 H7 120.2
C7 C8 H8 119.9
C7 C8 C9 120.17(17)
C9 C8 H8 119.9
C4 C9 H9 119.7
C8 C9 C4 120.61(17)
C8 C9 H9 119.7
H10A C10 H10B 109.5
H10A C10 H10C 109.5
H10B C10 H10C 109.5
C11 C10 H10A 109.5
C11 C10 H10B 109.5
C11 C10 H10C 109.5
C10 C11 H11 107.9
C12 C11 C10 109.6(2)
C12 C11 H11 107.9
C12 C11 C13 111.70(17)
C13 C11 C10 111.83(18)
C13 C11 H11 107.9
C11 C12 H12A 109.5
C11 C12 H12B 109.5
C11 C12 H12C 109.5
H12A C12 H12B 109.5
H12A C12 H12C 109.5
H12B C12 H12C 109.5
C14 C13 C11 123.27(15)
C18 C13 C11 119.71(17)
C18 C13 C14 116.99(17)
C13 C14 N2 117.47(15)
C13 C14 C15 123.57(15)
C15 C14 N2 118.95(15)
C14 C15 C19 123.81(15)
C16 C15 C14 116.63(17)
C16 C15 C19 119.56(17)
C15 C16 H16 119.3
C17 C16 C15 121.38(18)
C17 C16 H16 119.3
C16 C17 H17 119.7
C16 C17 C18 120.60(17)
C18 C17 H17 119.7
C13 C18 H18 119.6
C17 C18 C13 120.82(18)
C17 C18 H18 119.6
C15 C19 H19 108.1
C15 C19 C20 111.20(17)
C15 C19 C21 111.64(17)
C20 C19 H19 108.1
C21 C19 H19 108.1
C21 C19 C20 109.68(16)
C19 C20 H20A 109.5
C19 C20 H20B 109.5
C19 C20 H20C 109.5
H20A C20 H20B 109.5
H20A C20 H20C 109.5
H20B C20 H20C 109.5
C19 C21 H21A 109.5
C19 C21 H21B 109.5
C19 C21 H21C 109.5
H21A C21 H21B 109.5
H21A C21 H21C 109.5
H21B C21 H21C 109.5
C23 C22 H22 119.7
C27 C22 H22 119.7
C27 C22 C23 120.65(18)
C22 C23 H23 119.7
C22 C23 C24 120.69(17)
C24 C23 H23 119.7
C23 C24 C1 119.85(15)
C23 C24 C25 118.32(16)
C25 C24 C1 121.75(16)
C24 C25 H25 119.9
C26 C25 C24 120.28(17)
C26 C25 H25 119.9
C25 C26 H26 119.6
C27 C26 C25 120.75(18)
C27 C26 H26 119.6
C22 C27 C26 119.26(17)
C22 C27 H27 120.4
C26 C27 H27 120.4
H28A C28 H28B 109.5
H28A C28 H28C 109.5
H28B C28 H28C 109.5
C29 C28 H28A 109.5
C29 C28 H28B 109.5
C29 C28 H28C 109.5
C28 C29 H29 107.7
C28 C29 C30 109.53(15)
C30 C29 H29 107.7
C32 C29 C28 112.60(14)
C32 C29 H29 107.7
C32 C29 C30 111.33(15)
C29 C30 H30A 109.5
C29 C30 H30B 109.5
C29 C30 H30C 109.5
H30A C30 H30B 109.5
H30A C30 H30C 109.5
H30B C30 H30C 109.5
C32 C31 N1 117.68(15)
C32 C31 C36 124.18(15)
C36 C31 N1 118.09(15)
C31 C32 C29 123.15(15)
C31 C32 C33 116.62(16)
C33 C32 C29 120.20(16)
C32 C33 H33 119.3
C34 C33 C32 121.36(17)
C34 C33 H33 119.3
C33 C34 H34 120.1
C33 C34 C35 119.87(16)
C35 C34 H34 120.1
C34 C35 H35 119.1
C34 C35 C36 121.72(17)
C36 C35 H35 119.1
C31 C36 C37 122.73(15)
C35 C36 C31 116.21(16)
C35 C36 C37 121.06(16)
C36 C37 H37 107.4
C36 C37 C38 112.71(16)
C38 C37 H37 107.4
C39 C37 C36 111.91(14)
C39 C37 H37 107.4
C39 C37 C38 109.82(16)
C37 C38 H38B 109.5
C37 C38 H38A 109.5
C37 C38 H38C 109.5
H38B C38 H38A 109.5
H38B C38 H38C 109.5
H38A C38 H38C 109.5
C37 C39 H39A 109.5
C37 C39 H39B 109.5
C37 C39 H39C 109.5
H39A C39 H39B 109.5
H39A C39 H39C 109.5
H39B C39 H39C 109.5
O1 C41 C42 108.41(15)
O1 C41 C43 108.32(14)
O1 C41 C44 102.75(13)
C42 C41 C44 112.28(15)
C43 C41 C42 109.74(16)
C43 C41 C44 114.89(17)
C41 C42 H42A 109.5
C41 C42 H42B 109.5
C41 C42 H42C 109.5
H42A C42 H42B 109.5
H42A C42 H42C 109.5
H42B C42 H42C 109.5
C41 C43 H43A 109.5
C41 C43 H43B 109.5
C41 C43 H43C 109.5
H43A C43 H43B 109.5
H43A C43 H43C 109.5
H43B C43 H43C 109.5
O2 C44 C41 102.49(14)
O2 C44 C45 109.11(14)
O2 C44 C46 108.15(14)
C45 C44 C41 111.90(15)
C46 C44 C41 114.92(15)
C46 C44 C45 109.86(15)
C44 C45 H45A 109.5
C44 C45 H45B 109.5
C44 C45 H45C 109.5
H45A C45 H45B 109.5
H45A C45 H45C 109.5
H45B C45 H45C 109.5
C44 C46 H46A 109.5
C44 C46 H46B 109.5
C44 C46 H46C 109.5
H46A C46 H46B 109.5
H46A C46 H46C 109.5
H46B C46 H46C 109.5
O1 B1 C2 108.73(13)
O1 B1 H1 109.7
O2 B1 O1 106.02(13)
O2 B1 C2 113.02(13)
O2 B1 H1 109.7
C2 B1 H1 109.7

loop_
_geom_bond_atom_site_label_1
_geom_bond_atom_site_label_2
_geom_bond_distance
O1 C41 1.423(2)
O1 B1 1.469(2)
O2 C44 1.425(2)
O2 B1 1.468(2)
N1 C1 1.351(2)
N1 C2 1.399(2)
N1 C31 1.4541(19)
N2 C1 1.346(2)
N2 C3 1.406(2)
N2 C14 1.452(2)
C1 C24 1.478(2)
C2 C3 1.371(2)
C2 B1 1.668(2)
C3 C4 1.480(2)
C4 C5 1.391(2)
C4 C9 1.387(2)
C5 H5 0.9500
C5 C6 1.382(2)
C6 H6 0.9500
C6 C7 1.377(3)
C7 H7 0.9500
C7 C8 1.381(3)
C8 H8 0.9500
C8 C9 1.386(3)
C9 H9 0.9500
C10 H10A 0.9800
C10 H10B 0.9800
C10 H10C 0.9800
C10 C11 1.525(3)
C11 H11 1.0000
C11 C12 1.523(3)
C11 C13 1.524(3)
C12 H12A 0.9800
C12 H12B 0.9800
C12 H12C 0.9800
C13 C14 1.399(2)
C13 C18 1.394(3)
C14 C15 1.400(2)
C15 C16 1.394(2)
C15 C19 1.517(3)
C16 H16 0.9500
C16 C17 1.376(3)
C17 H17 0.9500
C17 C18 1.386(3)
C18 H18 0.9500
C19 H19 1.0000
C19 C20 1.537(3)
C19 C21 1.534(3)
C20 H20A 0.9800
C20 H20B 0.9800
C20 H20C 0.9800
C21 H21A 0.9800
C21 H21B 0.9800
C21 H21C 0.9800
C22 H22 0.9500
C22 C23 1.382(3)
C22 C27 1.380(3)
C23 H23 0.9500
C23 C24 1.395(2)
C24 C25 1.399(2)
C25 H25 0.9500
C25 C26 1.387(2)
C26 H26 0.9500
C26 C27 1.381(3)
C27 H27 0.9500
C28 H28A 0.9800
C28 H28B 0.9800
C28 H28C 0.9800
C28 C29 1.531(2)
C29 H29 1.0000
C29 C30 1.537(2)
C29 C32 1.518(2)
C30 H30A 0.9800
C30 H30B 0.9800
C30 H30C 0.9800
C31 C32 1.393(2)
C31 C36 1.398(2)
C32 C33 1.399(2)
C33 H33 0.9500
C33 C34 1.379(3)
C34 H34 0.9500
C34 C35 1.388(3)
C35 H35 0.9500
C35 C36 1.394(2)
C36 C37 1.527(2)
C37 H37 1.0000
C37 C38 1.532(3)
C37 C39 1.523(3)
C38 H38B 0.9800
C38 H38A 0.9800
C38 H38C 0.9800
C39 H39A 0.9800
C39 H39B 0.9800
C39 H39C 0.9800
C41 C42 1.532(3)
C41 C43 1.527(3)
C41 C44 1.553(3)
C42 H42A 0.9800
C42 H42B 0.9800
C42 H42C 0.9800
C43 H43A 0.9800
C43 H43B 0.9800
C43 H43C 0.9800
C44 C45 1.535(2)
C44 C46 1.522(2)
C45 H45A 0.9800
C45 H45B 0.9800
C45 H45C 0.9800
C46 H46A 0.9800
C46 H46B 0.9800
C46 H46C 0.9800
B1 H1 1.0000
